data_7028275
loop_
_publ_author_name
'Lee, Yu-Chen'
'Lin, Yan-Ru'
'Liou, Bo-Yuan'
'Liao, Jian-Hong'
'Gusarova, Nina K.'
'Trofimov, Boris A.'
'van Zyl, Werner E.'
'Liu, C. W.'

_publ_section_title
;
 Dinuclear gold(I) dithio- and diselenophosph(in)ate complexes forming
 mononuclear gold(III) oxidative addition complexes and reversible
 chemical reductive elimination products.
;
_journal_issue 2
_journal_name_full 'Dalton transactions (Cambridge, England : 2003)'
_journal_page_first 663
_journal_page_last 670
_journal_paper_doi 10.1039/c3dt52557k
_journal_volume 43
_journal_year 2014
_chemical_formula_sum 'C16 H18 Au I2 P Se2'
_chemical_formula_weight 849.96
_chemical_name_systematic
;
?
;
_space_group_IT_number 14
_symmetry_cell_setting monoclinic
_symmetry_space_group_name_Hall '-P 2yn'
_symmetry_space_group_name_H-M 'P 1 21/n 1'
_atom_sites_solution_hydrogens geom
_atom_sites_solution_primary direct
_atom_sites_solution_secondary difmap
_audit_creation_method SHELXL-97
_cell_angle_alpha 90.00
_cell_angle_beta 102.103(4)
_cell_angle_gamma 90.00
_cell_formula_units_Z 4
_cell_length_a 9.4588(8)
_cell_length_b 11.8888(10)
_cell_length_c 18.7731(18)
_cell_measurement_reflns_used 9005
_cell_measurement_temperature 296(2)
_cell_measurement_theta_max 26.20
_cell_measurement_theta_min 2.22
_cell_volume 2064.2(3)
_computing_cell_refinement 'Bruker SAINT'
_computing_data_collection 'Bruker APEX2'
_computing_data_reduction 'Bruker SAINT'
_computing_molecular_graphics 'Bruker SHELXTL'
_computing_publication_material 'Bruker SHELXTL'
_computing_structure_refinement 'SHELXL-97 (Sheldrick, 2008)'
_computing_structure_solution 'SHELXS-97 (Sheldrick, 2008)'
_diffrn_ambient_temperature 296(2)
_diffrn_measured_fraction_theta_full 0.993
_diffrn_measured_fraction_theta_max 0.993
_diffrn_measurement_device_type 'Bruker APEX-II CCD'
_diffrn_measurement_method '\f and \w scans'
_diffrn_radiation_monochromator graphite
_diffrn_radiation_source 'fine-focus sealed tube'
_diffrn_radiation_type MoK\a
_diffrn_radiation_wavelength 0.71073
_diffrn_reflns_av_R_equivalents 0.0702
_diffrn_reflns_av_sigmaI/netI 0.0350
_diffrn_reflns_limit_h_max 11
_diffrn_reflns_limit_h_min -11
_diffrn_reflns_limit_k_max 14
_diffrn_reflns_limit_k_min -13
_diffrn_reflns_limit_l_max 23
_diffrn_reflns_limit_l_min -23
_diffrn_reflns_number 46411
_diffrn_reflns_theta_full 26.29
_diffrn_reflns_theta_max 26.29
_diffrn_reflns_theta_min 2.04
_exptl_absorpt_coefficient_mu 13.717
_exptl_absorpt_correction_T_max 0.5471
_exptl_absorpt_correction_T_min 0.0688
_exptl_absorpt_correction_type multi-scan
_exptl_absorpt_process_details SADABS
_exptl_crystal_colour black
_exptl_crystal_density_diffrn 2.735
_exptl_crystal_density_method 'not measured'
_exptl_crystal_description prism
_exptl_crystal_F_000 1528
_exptl_crystal_size_max 0.42
_exptl_crystal_size_mid 0.10
_exptl_crystal_size_min 0.05
_refine_diff_density_max 2.809
_refine_diff_density_min -3.148
_refine_diff_density_rms 0.352
_refine_ls_extinction_method none
_refine_ls_goodness_of_fit_ref 1.150
_refine_ls_hydrogen_treatment constr
_refine_ls_matrix_type full
_refine_ls_number_parameters 199
_refine_ls_number_reflns 4143
_refine_ls_number_restraints 0
_refine_ls_restrained_S_all 1.150
_refine_ls_R_factor_all 0.0489
_refine_ls_R_factor_gt 0.0424
_refine_ls_shift/su_max 0.000
_refine_ls_shift/su_mean 0.000
_refine_ls_structure_factor_coef Fsqd
_refine_ls_weighting_details 'calc w=1/[\s^2^(Fo^2^)+(0.0721P)^2^+4.6930P] where P=(Fo^2^+2Fc^2^)/3'
_refine_ls_weighting_scheme calc
_refine_ls_wR_factor_gt 0.1168
_refine_ls_wR_factor_ref 0.1207
_reflns_number_gt 3652
_reflns_number_total 4143
_reflns_threshold_expression >2sigma(I)
_cod_data_source_file c3dt52557k.txt
_cod_data_source_block 1
_cod_depositor_comments
;
The following automatic conversions were performed:

'_symmetry_cell_setting' value 'Monoclinic' changed to 'monoclinic'
according to
/usr/data/users/saulius/automatic-downloads/current/RSC/lib/dictionaries/cif_core.dic
dictionary named 'cif_core.dic' version 2.4.2 from 2011-04-26.

Automatic conversion script
Id: cif_fix_values 2281 2013-09-26 08:29:07Z andrius 
;
_cod_original_sg_symbol_H-M P2(1)/n
_cod_database_code 7028275

loop_
_symmetry_equiv_pos_as_xyz
'x, y, z'
'-x+1/2, y+1/2, -z+1/2'
'-x, -y, -z'
'x-1/2, -y-1/2, z-1/2'

loop_
_atom_site_label
_atom_site_type_symbol
_atom_site_fract_x
_atom_site_fract_y
_atom_site_fract_z
_atom_site_U_iso_or_equiv
_atom_site_adp_type
_atom_site_occupancy
_atom_site_symmetry_multiplicity
_atom_site_calc_flag
_atom_site_refinement_flags
Au1 Au 0.88776(3) 0.68870(3) 0.222253(16) 0.02780(13) Uani 1 1 d .
C1 C 0.3947(8) 0.6101(7) 0.1455(5) 0.0355(18) Uani 1 1 d .
H1A H 0.3442 0.5581 0.1712 0.043 Uiso 1 1 calc R
H1B H 0.3277 0.6699 0.1262 0.043 Uiso 1 1 calc R
C2 C 0.4362(10) 0.5484(9) 0.0820(5) 0.045(2) Uani 1 1 d .
H2A H 0.4519 0.6027 0.0459 0.054 Uiso 1 1 calc R
H2B H 0.5262 0.5084 0.0992 0.054 Uiso 1 1 calc R
C3 C 0.3208(9) 0.4654(8) 0.0465(4) 0.0378(19) Uani 1 1 d .
C4 C 0.3202(11) 0.3572(10) 0.0743(5) 0.055(3) Uani 1 1 d .
H4 H 0.3917 0.3352 0.1138 0.065 Uiso 1 1 calc R
C5 C 0.2137(10) 0.4952(8) -0.0122(5) 0.045(2) Uani 1 1 d .
H5 H 0.2112 0.5675 -0.0314 0.054 Uiso 1 1 calc R
C6 C 0.2143(13) 0.2829(9) 0.0436(6) 0.059(3) Uani 1 1 d .
H6 H 0.2142 0.2112 0.0633 0.070 Uiso 1 1 calc R
C7 C 0.1096(11) 0.4172(10) -0.0425(5) 0.054(3) Uani 1 1 d .
H7 H 0.0381 0.4372 -0.0825 0.065 Uiso 1 1 calc R
C8 C 0.1111(13) 0.3105(10) -0.0140(6) 0.063(3) Uani 1 1 d .
H8 H 0.0412 0.2583 -0.0346 0.076 Uiso 1 1 calc R
C9 C 0.4653(8) 0.7299(7) 0.2807(5) 0.0356(18) Uani 1 1 d .
H9A H 0.3921 0.7838 0.2587 0.043 Uiso 1 1 calc R
H9B H 0.4166 0.6702 0.3014 0.043 Uiso 1 1 calc R
C10 C 0.5689(10) 0.7888(8) 0.3431(5) 0.042(2) Uani 1 1 d .
H10A H 0.6311 0.8383 0.3223 0.050 Uiso 1 1 calc R
H10B H 0.5125 0.8354 0.3691 0.050 Uiso 1 1 calc R
C11 C 0.6635(9) 0.7117(7) 0.3974(5) 0.0367(19) Uani 1 1 d .
C12 C 0.8115(10) 0.7310(9) 0.4180(5) 0.050(2) Uani 1 1 d .
H12 H 0.8529 0.7891 0.3962 0.060 Uiso 1 1 calc R
C13 C 0.6055(12) 0.6230(9) 0.4299(6) 0.056(3) Uani 1 1 d .
H13 H 0.5074 0.6068 0.4161 0.068 Uiso 1 1 calc R
C14 C 0.8984(14) 0.6647(11) 0.4705(6) 0.064(3) Uani 1 1 d .
H14 H 0.9973 0.6784 0.4832 0.077 Uiso 1 1 calc R
C15 C 0.6923(15) 0.5588(11) 0.4823(7) 0.076(4) Uani 1 1 d .
H15 H 0.6525 0.5001 0.5043 0.091 Uiso 1 1 calc R
C16 C 0.8410(15) 0.5815(11) 0.5030(7) 0.076(4) Uani 1 1 d .
H16 H 0.8993 0.5387 0.5391 0.092 Uiso 1 1 calc R
I1 I 1.05825(5) 0.85339(5) 0.19713(3) 0.04022(17) Uani 1 1 d .
I2 I 1.10115(5) 0.55667(5) 0.28437(3) 0.04374(18) Uani 1 1 d .
P1 P 0.5433(2) 0.67013(17) 0.20962(12) 0.0291(4) Uani 1 1 d .
Se1 Se 0.67117(8) 0.79291(7) 0.16300(5) 0.0355(2) Uani 1 1 d .
Se2 Se 0.71687(8) 0.54744(7) 0.24800(5) 0.0322(2) Uani 1 1 d .

loop_
_atom_site_aniso_label
_atom_site_aniso_U_11
_atom_site_aniso_U_22
_atom_site_aniso_U_33
_atom_site_aniso_U_23
_atom_site_aniso_U_13
_atom_site_aniso_U_12
Au1 0.02032(18) 0.0263(2) 0.0371(2) -0.00193(11) 0.00673(13) -0.00141(10)
C1 0.029(4) 0.031(5) 0.046(5) -0.001(4) 0.005(3) -0.001(3)
C2 0.034(4) 0.058(6) 0.047(5) -0.005(4) 0.014(4) -0.013(4)
C3 0.037(4) 0.050(6) 0.030(4) -0.008(4) 0.013(3) -0.005(4)
C4 0.053(6) 0.063(7) 0.047(6) -0.001(5) 0.010(5) 0.006(5)
C5 0.051(5) 0.044(6) 0.041(5) 0.004(4) 0.009(4) -0.006(4)
C6 0.072(7) 0.039(6) 0.067(7) -0.008(5) 0.020(6) -0.017(5)
C7 0.049(6) 0.077(8) 0.033(5) -0.003(5) 0.000(4) -0.010(5)
C8 0.069(8) 0.072(8) 0.051(6) -0.027(6) 0.018(6) -0.032(6)
C9 0.027(4) 0.034(5) 0.048(5) 0.000(4) 0.014(3) 0.006(3)
C10 0.042(5) 0.033(5) 0.050(5) -0.002(4) 0.012(4) 0.001(4)
C11 0.043(5) 0.025(4) 0.044(5) -0.004(4) 0.012(4) 0.002(4)
C12 0.046(5) 0.049(6) 0.055(6) -0.011(5) 0.011(4) -0.006(5)
C13 0.056(6) 0.047(6) 0.073(7) 0.013(5) 0.028(5) 0.003(5)
C14 0.057(7) 0.074(8) 0.056(7) -0.004(6) -0.001(5) 0.014(6)
C15 0.079(9) 0.069(9) 0.088(9) 0.039(7) 0.039(7) 0.023(7)
C16 0.093(10) 0.085(10) 0.053(7) 0.018(7) 0.019(6) 0.040(8)
I1 0.0296(3) 0.0352(4) 0.0565(4) 0.0019(3) 0.0106(2) -0.0081(2)
I2 0.0242(3) 0.0362(4) 0.0683(4) 0.0066(3) 0.0039(3) 0.0025(2)
P1 0.0208(9) 0.0241(11) 0.0425(12) -0.0011(8) 0.0068(8) -0.0014(7)
Se1 0.0265(4) 0.0289(5) 0.0503(5) 0.0083(4) 0.0062(3) -0.0004(3)
Se2 0.0250(4) 0.0232(4) 0.0496(5) 0.0031(3) 0.0103(3) 0.0009(3)

loop_
_atom_type_symbol
_atom_type_description
_atom_type_scat_dispersion_real
_atom_type_scat_dispersion_imag
_atom_type_scat_source
C C 0.0033 0.0016 'International Tables Vol C Tables 4.2.6.8 and 6.1.1.4'
H H 0.0000 0.0000 'International Tables Vol C Tables 4.2.6.8 and 6.1.1.4'
P P 0.1023 0.0942 'International Tables Vol C Tables 4.2.6.8 and 6.1.1.4'
Se Se -0.0929 2.2259 'International Tables Vol C Tables 4.2.6.8 and 6.1.1.4'
I I -0.4742 1.8119 'International Tables Vol C Tables 4.2.6.8 and 6.1.1.4'
Au Au -2.0133 8.8022 'International Tables Vol C Tables 4.2.6.8 and 6.1.1.4'

loop_
_geom_angle_atom_site_label_1
_geom_angle_atom_site_label_2
_geom_angle_atom_site_label_3
_geom_angle
Se2 Au1 Se1 84.99(3)
Se2 Au1 I2 88.86(2)
Se1 Au1 I2 173.51(3)
Se2 Au1 I1 175.46(2)
Se1 Au1 I1 91.59(2)
I2 Au1 I1 94.65(2)
C2 C1 P1 115.1(6)
C3 C2 C1 112.3(7)
C5 C3 C4 118.6(9)
C5 C3 C2 121.6(9)
C4 C3 C2 119.7(9)
C6 C4 C3 119.9(10)
C3 C5 C7 119.8(9)
C8 C6 C4 121.9(11)
C8 C7 C5 120.6(10)
C6 C8 C7 119.2(10)
C10 C9 P1 116.8(6)
C11 C10 C9 115.6(7)
C13 C11 C12 118.1(9)
C13 C11 C10 121.5(9)
C12 C11 C10 120.3(8)
C14 C12 C11 121.0(10)
C15 C13 C11 120.3(11)
C16 C14 C12 120.5(12)
C13 C15 C16 120.4(11)
C14 C16 C15 119.7(11)
C1 P1 C9 105.6(4)
C1 P1 Se1 114.6(3)
C9 P1 Se1 112.3(3)
C1 P1 Se2 112.4(3)
C9 P1 Se2 114.3(3)
Se1 P1 Se2 97.82(8)
P1 Se1 Au1 87.75(6)
P1 Se2 Au1 87.64(6)

loop_
_geom_bond_atom_site_label_1
_geom_bond_atom_site_label_2
_geom_bond_distance
Au1 Se2 2.4483(8)
Au1 Se1 2.4523(8)
Au1 I2 2.6288(6)
Au1 I1 2.6412(6)
C1 C2 1.519(12)
C1 P1 1.796(8)
C2 C3 1.518(12)
C3 C5 1.377(13)
C3 C4 1.389(14)
C4 C6 1.369(15)
C5 C7 1.384(14)
C6 C8 1.338(16)
C7 C8 1.375(15)
C9 C10 1.529(12)
C9 P1 1.802(8)
C10 C11 1.516(12)
C11 C13 1.389(13)
C11 C12 1.390(13)
C12 C14 1.390(15)
C13 C15 1.373(16)
C14 C16 1.336(18)
C15 C16 1.404(19)
P1 Se1 2.192(2)
P1 Se2 2.201(2)
